data_1004027
loop_
_publ_author_name
'Val\'ero, R.'
'Paillaud, J. L.'
'Durand, B.'
'Guth, J. L.'
'Chopin, T.'

_publ_section_title
;
 Rietveld refinement of two fluoro-hydroxy-zircons
;
_journal_coden_ASTM EJSCE5
_journal_issue 10-11
_journal_name_full
;
 European Journal of Solid State and Inorganic Chemistry
;
_journal_page_first 735
_journal_page_last 743
_journal_paper_doi 10.1016/S0992-4361(99)80013-7
_journal_volume 35
_journal_year 1998
_chemical_formula_structural 'Zr (Si O4)0.206 ((O H)1.376 F1.8)'
_chemical_formula_sum 'F1.8 H1.376 O2.2 Si0.206 Zr'
_chemical_name_systematic
;
Zirconium silicate hydroxide fluoride (1/0.21/1.38/1.8)
;
_space_group_IT_number 141
_symmetry_cell_setting tetragonal
_symmetry_space_group_name_Hall '-I 4bd 2'
_symmetry_space_group_name_H-M 'I 41/a m d :2'
_cell_angle_alpha 90
_cell_angle_beta 90
_cell_angle_gamma 90
_cell_formula_units_Z 4
_cell_length_a 6.64821(2)
_cell_length_b 6.64821(2)
_cell_length_c 5.90758(4)
_cell_volume 261.1
_database_code_amcsd 0012625
_refine_ls_R_factor_all 0.033
_cod_original_sg_symbol_H-M 'I 41/a m d Z'
_cod_original_formula_sum 'H1.376 F1.8 O2.2 Si.206 Zr'
_cod_database_code 1004027

loop_
_symmetry_equiv_pos_as_xyz
x,y,z
x,1/2-y,z
1/4+y,1/4+x,3/4+z
1/4+y,1/4-x,3/4+z
-x,y,z
-x,1/2-y,z
3/4-y,1/4+x,3/4+z
3/4-y,1/4-x,3/4+z
-x,-y,-z
-x,1/2+y,-z
3/4-y,3/4-x,1/4-z
3/4-y,3/4+x,1/4-z
x,-y,-z
x,1/2+y,-z
1/4+y,3/4-x,1/4-z
1/4+y,3/4+x,1/4-z
1/2+x,1/2+y,1/2+z
1/2+x,-y,1/2+z
3/4+y,3/4+x,1/4+z
3/4+y,3/4-x,1/4+z
1/2-x,1/2+y,1/2+z
1/2-x,-y,1/2+z
1/4-y,3/4+x,1/4+z
1/4-y,3/4-x,1/4+z
1/2-x,1/2-y,1/2-z
1/2-x,y,1/2-z
1/4-y,1/4-x,3/4-z
1/4-y,1/4+x,3/4-z
1/2+x,1/2-y,1/2-z
1/2+x,y,1/2-z
3/4+y,1/4-x,3/4-z
3/4+y,1/4+x,3/4-z

loop_
_atom_site_label
_atom_site_type_symbol
_atom_site_symmetry_multiplicity
_atom_site_Wyckoff_symbol
_atom_site_fract_x
_atom_site_fract_y
_atom_site_fract_z
_atom_site_occupancy
_atom_site_attached_hydrogens
_atom_site_calc_flag
Zr1 Zr4+ 4 a 0. 0.75 0.125 1. 0 d
Si1 Si4+ 4 b 0. 0.75 0.625 0.206(4) 0 d
O1 O2- 16 h 0. 0.06306(24) 0.18865(22) 0.55 0 d
F1 F1- 16 h 0. 0.06306(24) 0.18865(22) 0.45 0 d
H1 H1+ 32 i -1. -1. -1. 0.172 0 dum

loop_
_atom_type_symbol
_atom_type_oxidation_number
Zr4+ 4.000
Si4+ 4.000
O2- -2.000
F1- -1.000
H1+ 1.000

loop_
_cod_related_entry_id
_cod_related_entry_database
_cod_related_entry_code
1 AMCSD 0012625
